data_4343624
loop_
_publ_author_name
'Silva, Rafaela A. L.'
'Santos, Isabel C.'
'Wright, Jonathan'
'Coutinho, Joana T.'
'Pereira, Laura C. J.'
'Lopes, Elsa B.'
'Raba\,ca, Sandra'
'Vidal-Gancedo, Jos\'e'
'Rovira, Concepci\'o'
'Almeida, Manuel'
'Belo, Dulce'

_publ_section_title
;
 Dithiophene-TTF Salts; New Ladder Structures and Spin-Ladder Behavior.
;
_journal_issue 14
_journal_name_full 'Inorganic chemistry'
_journal_page_first 7000
_journal_page_last 7006
_journal_paper_doi 10.1021/acs.inorgchem.5b01013
_journal_volume 54
_journal_year 2015
_chemical_formula_sum 'C28 H8 Cu N4 S16'
_chemical_formula_weight 976.88
_chemical_name_systematic
;
 ?
;
_space_group_IT_number 2
_symmetry_cell_setting triclinic
_symmetry_space_group_name_Hall '-P 1'
_symmetry_space_group_name_H-M 'P -1'
_atom_sites_solution_hydrogens geom
_atom_sites_solution_primary direct
_atom_sites_solution_secondary difmap
_audit_creation_method SHELXL-97
_cell_angle_alpha 78.618(3)
_cell_angle_beta 89.931(2)
_cell_angle_gamma 76.638(3)
_cell_formula_units_Z 4
_cell_length_a 7.6977(6)
_cell_length_b 16.6382(12)
_cell_length_c 26.955(2)
_cell_measurement_temperature 120(2)
_cell_volume 3289.2(4)
_computing_structure_refinement 'SHELXL-97 (Sheldrick, 1997)'
_diffrn_ambient_temperature 120(2)
_diffrn_measured_fraction_theta_full 0.999
_diffrn_measured_fraction_theta_max 0.999
_diffrn_radiation_source synchrotron
_diffrn_radiation_type synchrotron
_diffrn_radiation_wavelength 0.29520
_diffrn_reflns_av_R_equivalents 0.0485
_diffrn_reflns_av_sigmaI/netI 0.0304
_diffrn_reflns_limit_h_max 11
_diffrn_reflns_limit_h_min -11
_diffrn_reflns_limit_k_max 24
_diffrn_reflns_limit_k_min -24
_diffrn_reflns_limit_l_max 39
_diffrn_reflns_limit_l_min -39
_diffrn_reflns_number 160232
_diffrn_reflns_theta_full 12.45
_diffrn_reflns_theta_max 12.45
_diffrn_reflns_theta_min 0.91
_exptl_absorpt_coefficient_mu 0.881
_exptl_absorpt_correction_T_max 0.9329
_exptl_absorpt_correction_T_min 0.7196
_exptl_absorpt_correction_type multi-scan
_exptl_absorpt_process_details sadabs
_exptl_crystal_colour black
_exptl_crystal_density_diffrn 1.973
_exptl_crystal_density_method 'not measured'
_exptl_crystal_description prism
_exptl_crystal_F_000 1956
_exptl_crystal_size_max 0.40
_exptl_crystal_size_mid 0.10
_exptl_crystal_size_min 0.08
_refine_diff_density_max 1.217
_refine_diff_density_min -0.812
_refine_diff_density_rms 0.114
_refine_ls_extinction_method none
_refine_ls_goodness_of_fit_ref 1.300
_refine_ls_hydrogen_treatment mixed
_refine_ls_matrix_type full
_refine_ls_number_parameters 947
_refine_ls_number_reflns 21422
_refine_ls_number_restraints 0
_refine_ls_restrained_S_all 1.300
_refine_ls_R_factor_all 0.0513
_refine_ls_R_factor_gt 0.0469
_refine_ls_shift/su_max 0.001
_refine_ls_shift/su_mean 0.000
_refine_ls_structure_factor_coef Fsqd
_refine_ls_weighting_details 'calc w=1/[\s^2^(Fo^2^)+(0.0128P)^2^+5.6021P] where P=(Fo^2^+2Fc^2^)/3'
_refine_ls_weighting_scheme calc
_refine_ls_wR_factor_gt 0.1129
_refine_ls_wR_factor_ref 0.1143
_reflns_number_gt 18649
_reflns_number_total 21422
_reflns_threshold_expression >2sigma(I)
_cod_data_source_file ic5b01013_si_003.cif
_cod_data_source_block DtCu52
_cod_depositor_comments 'Adding full bibliography for 4343624--4343626.cif.'
_cod_original_sg_symbol_H-M P-1
_cod_database_code 4343624

loop_
_symmetry_equiv_pos_as_xyz
'x, y, z'
'-x, -y, -z'

loop_
_atom_site_label
_atom_site_type_symbol
_atom_site_fract_x
_atom_site_fract_y
_atom_site_fract_z
_atom_site_U_iso_or_equiv
_atom_site_adp_type
_atom_site_occupancy
_atom_site_symmetry_multiplicity
_atom_site_calc_flag
Cu1 Cu 0.24892(4) 0.502964(18) -0.000436(11) 0.01123(6) Uani 1 1 d
Cu2 Cu 0.25095(4) -0.001605(18) 0.500057(11) 0.01151(6) Uani 1 1 d
S1 S 0.38810(8) 0.43173(4) 0.07112(2) 0.01546(11) Uani 1 1 d
S2 S 0.23991(8) 0.38812(4) -0.02714(2) 0.01332(10) Uani 1 1 d
S3 S 0.25652(8) 0.61700(4) 0.02726(2) 0.01395(10) Uani 1 1 d
S4 S 0.11009(8) 0.57495(4) -0.07203(2) 0.01480(11) Uani 1 1 d
S5 S 0.12699(8) 0.11306(4) 0.52686(2) 0.01363(10) Uani 1 1 d
S6 S 0.31937(9) 0.06961(4) 0.42859(2) 0.01592(11) Uani 1 1 d
S7 S 0.18421(8) -0.07358(4) 0.57171(2) 0.01497(11) Uani 1 1 d
S8 S 0.37284(8) -0.11573(4) 0.47240(2) 0.01406(10) Uani 1 1 d
S21 S 0.24924(8) 0.78911(4) 0.18973(2) 0.01242(10) Uani 1 1 d
S22 S 0.43272(8) 0.76015(4) 0.09630(2) 0.01306(10) Uani 1 1 d
S23 S 0.24753(8) 1.02249(4) 0.09157(2) 0.01509(11) Uani 1 1 d
S24 S 0.34739(8) 0.59656(4) 0.23618(2) 0.01208(10) Uani 1 1 d
S25 S 0.53365(8) 0.56025(4) 0.14421(2) 0.01302(10) Uani 1 1 d
S26 S 0.58252(8) 0.33539(4) 0.25489(2) 0.01523(11) Uani 1 1 d
S31 S -0.25278(8) 0.78923(4) 0.19125(2) 0.01243(10) Uani 1 1 d
S32 S -0.07549(8) 0.76091(4) 0.09569(2) 0.01341(10) Uani 1 1 d
S33 S -0.25591(8) 1.02413(4) 0.09334(2) 0.01481(11) Uani 1 1 d
S34 S -0.15093(8) 0.59576(4) 0.23765(2) 0.01201(10) Uani 1 1 d
S35 S 0.02877(8) 0.55924(4) 0.14352(2) 0.01341(10) Uani 1 1 d
S36 S 0.08327(8) 0.33362(4) 0.25514(2) 0.01535(11) Uani 1 1 d
S41 S 0.59469(8) 0.93892(4) 0.35638(2) 0.01310(10) Uani 1 1 d
S42 S 0.44437(8) 0.90322(4) 0.26442(2) 0.01229(10) Uani 1 1 d
S43 S 0.41895(8) 1.16403(4) 0.24623(2) 0.01549(11) Uani 1 1 d
S44 S 0.69286(8) 0.73908(4) 0.40403(2) 0.01312(10) Uani 1 1 d
S45 S 0.54053(8) 0.71020(4) 0.31042(2) 0.01297(10) Uani 1 1 d
S46 S 0.76972(8) 0.47677(4) 0.40874(2) 0.01525(11) Uani 1 1 d
S51 S 0.08820(8) 0.94171(4) 0.35588(2) 0.01327(10) Uani 1 1 d
S52 S -0.05476(8) 0.90453(4) 0.26187(2) 0.01163(10) Uani 1 1 d
S53 S -0.08412(8) 1.16705(4) 0.24383(2) 0.01476(11) Uani 1 1 d
S54 S 0.18652(8) 0.73986(4) 0.40402(2) 0.01347(10) Uani 1 1 d
S55 S 0.03537(8) 0.71158(4) 0.30867(2) 0.01183(10) Uani 1 1 d
S56 S 0.26901(8) 0.47664(4) 0.40638(2) 0.01457(11) Uani 1 1 d
N1 N 0.6045(4) 0.21402(17) 0.13477(10) 0.0258(5) Uani 1 1 d
N2 N 0.3880(3) 0.15705(15) 0.01003(9) 0.0203(4) Uani 1 1 d
N3 N 0.1136(3) 0.84810(15) -0.00931(9) 0.0204(4) Uani 1 1 d
N4 N -0.1107(4) 0.79384(17) -0.13307(10) 0.0258(5) Uani 1 1 d
N5 N 0.0442(3) 0.34429(15) 0.48999(9) 0.0206(4) Uani 1 1 d
N6 N 0.3226(4) 0.28689(18) 0.36570(10) 0.0258(5) Uani 1 1 d
N7 N 0.1868(4) -0.29287(18) 0.63357(10) 0.0266(5) Uani 1 1 d
N8 N 0.4618(3) -0.34702(16) 0.50935(9) 0.0215(4) Uani 1 1 d
C1 C 0.3528(3) 0.30967(15) 0.02188(9) 0.0129(4) Uani 1 1 d
C2 C 0.4180(3) 0.32831(15) 0.06385(9) 0.0131(4) Uani 1 1 d
C3 C 0.3733(3) 0.22443(16) 0.01608(9) 0.0154(4) Uani 1 1 d
C4 C 0.5192(3) 0.26434(17) 0.10329(10) 0.0171(4) Uani 1 1 d
C5 C 0.1443(3) 0.69585(15) -0.02149(9) 0.0128(4) Uani 1 1 d
C6 C 0.0786(3) 0.67787(15) -0.06360(9) 0.0134(4) Uani 1 1 d
C7 C 0.1249(3) 0.78052(16) -0.01515(9) 0.0147(4) Uani 1 1 d
C8 C -0.0241(3) 0.74275(17) -0.10228(9) 0.0160(4) Uani 1 1 d
C9 C 0.1624(3) 0.19159(16) 0.47796(9) 0.0132(4) Uani 1 1 d
C10 C 0.2467(3) 0.17298(16) 0.43603(9) 0.0136(4) Uani 1 1 d
C11 C 0.0987(3) 0.27656(16) 0.48404(9) 0.0142(4) Uani 1 1 d
C12 C 0.2861(3) 0.23679(17) 0.39674(10) 0.0168(4) Uani 1 1 d
C13 C 0.2566(3) -0.17650(15) 0.56354(9) 0.0137(4) Uani 1 1 d
C14 C 0.3405(3) -0.19454(15) 0.52137(9) 0.0126(4) Uani 1 1 d
C15 C 0.2207(3) -0.24169(17) 0.60238(9) 0.0163(4) Uani 1 1 d
C16 C 0.4070(3) -0.27958(17) 0.51520(9) 0.0159(4) Uani 1 1 d
C20 C 0.3689(3) 0.71892(14) 0.15547(9) 0.0109(4) Uani 1 1 d
C21 C 0.2605(3) 0.87794(14) 0.14551(9) 0.0117(4) Uani 1 1 d
C22 C 0.3484(3) 0.86459(14) 0.10033(9) 0.0113(4) Uani 1 1 d
C23 C 0.1981(3) 0.96171(15) 0.14611(9) 0.0137(4) Uani 1 1 d
C24 C 0.3518(3) 0.93772(15) 0.06734(9) 0.0144(4) Uani 1 1 d
C25 C 0.4126(3) 0.63335(14) 0.17618(8) 0.0111(4) Uani 1 1 d
C26 C 0.4507(3) 0.49180(14) 0.23749(9) 0.0108(4) Uani 1 1 d
C27 C 0.5394(3) 0.47455(14) 0.19311(9) 0.0113(4) Uani 1 1 d
C28 C 0.4617(3) 0.42161(15) 0.27453(9) 0.0142(4) Uani 1 1 d
C29 C 0.6176(3) 0.39081(15) 0.19701(9) 0.0140(4) Uani 1 1 d
C30 C -0.1307(3) 0.71797(14) 0.15657(9) 0.0112(4) Uani 1 1 d
C31 C -0.2411(3) 0.87912(14) 0.14684(8) 0.0107(4) Uani 1 1 d
C32 C -0.1566(3) 0.86548(14) 0.10114(9) 0.0115(4) Uani 1 1 d
C33 C -0.3011(3) 0.96210(15) 0.14805(9) 0.0139(4) Uani 1 1 d
C34 C -0.1543(3) 0.93909(15) 0.06853(9) 0.0141(4) Uani 1 1 d
C35 C -0.0871(3) 0.63446(14) 0.17657(9) 0.0108(4) Uani 1 1 d
C36 C -0.0476(3) 0.49107(14) 0.23810(9) 0.0107(4) Uani 1 1 d
C37 C 0.0379(3) 0.47355(14) 0.19320(9) 0.0113(4) Uani 1 1 d
C38 C -0.0329(3) 0.42103(15) 0.27515(9) 0.0126(4) Uani 1 1 d
C39 C 0.1143(3) 0.39000(15) 0.19680(10) 0.0145(4) Uani 1 1 d
C40 C 0.5463(3) 0.86579(14) 0.32458(9) 0.0108(4) Uani 1 1 d
C41 C 0.5148(3) 1.02475(14) 0.30774(9) 0.0112(4) Uani 1 1 d
C42 C 0.4426(3) 1.00794(14) 0.26339(9) 0.0110(4) Uani 1 1 d
C43 C 0.5101(3) 1.10829(15) 0.30384(9) 0.0143(4) Uani 1 1 d
C44 C 0.3844(3) 1.07820(14) 0.22637(9) 0.0132(4) Uani 1 1 d
C45 C 0.5884(3) 0.78042(14) 0.34493(8) 0.0110(4) Uani 1 1 d
C46 C 0.7129(3) 0.63481(15) 0.40007(9) 0.0118(4) Uani 1 1 d
C47 C 0.6393(3) 0.62119(14) 0.35480(9) 0.0113(4) Uani 1 1 d
C48 C 0.7892(3) 0.56138(15) 0.43293(9) 0.0144(4) Uani 1 1 d
C49 C 0.6605(3) 0.53731(15) 0.35424(9) 0.0137(4) Uani 1 1 d
C50 C 0.0480(3) 0.86660(14) 0.32285(8) 0.0106(4) Uani 1 1 d
C51 C 0.0111(3) 1.02717(14) 0.30600(9) 0.0117(4) Uani 1 1 d
C52 C -0.0560(3) 1.00916(14) 0.26129(9) 0.0104(4) Uani 1 1 d
C53 C 0.0031(3) 1.11103(15) 0.30228(9) 0.0142(4) Uani 1 1 d
C54 C -0.1128(3) 1.07944(15) 0.22408(9) 0.0135(4) Uani 1 1 d
C55 C 0.0882(3) 0.78257(14) 0.34299(8) 0.0108(4) Uani 1 1 d
C56 C 0.2099(3) 0.63530(14) 0.39835(9) 0.0112(4) Uani 1 1 d
C57 C 0.1381(3) 0.62191(14) 0.35296(9) 0.0111(4) Uani 1 1 d
C58 C 0.2863(3) 0.56158(15) 0.43108(9) 0.0140(4) Uani 1 1 d
C59 C 0.1607(3) 0.53881(15) 0.35172(9) 0.0137(4) Uani 1 1 d
H23 H 0.143(5) 0.986(2) 0.1704(14) 0.016(8) Uiso 1 1 d
H24 H 0.391(5) 0.947(3) 0.0351(16) 0.024(10) Uiso 1 1 d
H28 H 0.409(5) 0.418(2) 0.3092(14) 0.015(8) Uiso 1 1 d
H29 H 0.685(6) 0.365(3) 0.1717(18) 0.035(12) Uiso 1 1 d
H33 H -0.368(6) 0.985(3) 0.1745(17) 0.030(11) Uiso 1 1 d
H34 H -0.106(6) 0.947(3) 0.0365(17) 0.030(11) Uiso 1 1 d
H38 H -0.061(6) 0.412(3) 0.3058(17) 0.030(11) Uiso 1 1 d
H39 H 0.179(6) 0.365(3) 0.1745(18) 0.033(11) Uiso 1 1 d
H43 H 0.558(5) 1.130(2) 0.3297(15) 0.018(9) Uiso 1 1 d
H44 H 0.335(5) 1.083(3) 0.1935(16) 0.024(10) Uiso 1 1 d
H48 H 0.837(5) 0.552(3) 0.4643(17) 0.028(10) Uiso 1 1 d
H49 H 0.627(5) 0.513(2) 0.3284(15) 0.019(9) Uiso 1 1 d
H53 H 0.034(5) 1.138(2) 0.3242(15) 0.017(9) Uiso 1 1 d
H54 H -0.155(5) 1.085(2) 0.1906(15) 0.017(9) Uiso 1 1 d
H58 H 0.349(5) 0.556(2) 0.4649(15) 0.020(9) Uiso 1 1 d
H59 H 0.120(5) 0.516(2) 0.3271(15) 0.018(9) Uiso 1 1 d

loop_
_atom_site_aniso_label
_atom_site_aniso_U_11
_atom_site_aniso_U_22
_atom_site_aniso_U_33
_atom_site_aniso_U_23
_atom_site_aniso_U_13
_atom_site_aniso_U_12
Cu1 0.00919(12) 0.01286(13) 0.00933(12) 0.00054(10) -0.00117(9) -0.00028(9)
Cu2 0.01009(12) 0.01377(13) 0.00941(12) 0.00012(10) 0.00079(9) -0.00236(9)
S1 0.0167(3) 0.0149(3) 0.0123(2) -0.0005(2) -0.00485(19) -0.0007(2)
S2 0.0137(2) 0.0143(2) 0.0098(2) 0.00052(19) -0.00247(18) -0.00137(19)
S3 0.0149(2) 0.0139(2) 0.0108(2) 0.00018(19) -0.00340(19) -0.00113(19)
S4 0.0152(3) 0.0155(3) 0.0113(2) -0.0008(2) -0.00401(19) -0.0005(2)
S5 0.0139(2) 0.0148(2) 0.0102(2) 0.00032(19) 0.00217(18) -0.00183(19)
S6 0.0182(3) 0.0161(3) 0.0122(2) -0.0007(2) 0.0049(2) -0.0033(2)
S7 0.0162(3) 0.0164(3) 0.0115(2) -0.0011(2) 0.00432(19) -0.0035(2)
S8 0.0153(2) 0.0145(2) 0.0105(2) 0.00026(19) 0.00263(19) -0.00201(19)
S21 0.0134(2) 0.0109(2) 0.0110(2) 0.00004(18) 0.00160(18) -0.00088(18)
S22 0.0152(2) 0.0113(2) 0.0105(2) -0.00039(18) 0.00141(18) -0.00048(19)
S23 0.0153(3) 0.0110(2) 0.0157(3) 0.0020(2) 0.0004(2) -0.00062(19)
S24 0.0124(2) 0.0101(2) 0.0118(2) -0.00049(18) 0.00197(18) -0.00012(18)
S25 0.0141(2) 0.0129(2) 0.0104(2) -0.00121(19) 0.00135(18) -0.00091(19)
S26 0.0166(3) 0.0096(2) 0.0171(3) -0.0009(2) -0.0005(2) -0.00004(19)
S31 0.0147(2) 0.0106(2) 0.0101(2) 0.00036(18) 0.00156(18) -0.00135(18)
S32 0.0171(3) 0.0114(2) 0.0094(2) 0.00013(18) 0.00124(19) -0.00064(19)
S33 0.0155(3) 0.0104(2) 0.0153(3) 0.00197(19) 0.00018(19) -0.00045(19)
S34 0.0137(2) 0.0094(2) 0.0109(2) -0.00051(18) 0.00167(18) 0.00001(18)
S35 0.0165(3) 0.0125(2) 0.0094(2) -0.00084(18) 0.00125(18) -0.00090(19)
S36 0.0170(3) 0.0094(2) 0.0176(3) -0.0009(2) -0.0011(2) -0.00049(19)
S41 0.0149(2) 0.0127(2) 0.0101(2) -0.00091(19) -0.00114(18) -0.00141(19)
S42 0.0137(2) 0.0099(2) 0.0117(2) -0.00062(18) -0.00211(18) -0.00095(18)
S43 0.0171(3) 0.0094(2) 0.0176(3) -0.0003(2) 0.0011(2) -0.00033(19)
S44 0.0163(3) 0.0113(2) 0.0099(2) -0.00013(18) -0.00156(18) -0.00114(19)
S45 0.0142(2) 0.0113(2) 0.0110(2) 0.00030(18) -0.00230(18) -0.00022(18)
S46 0.0163(3) 0.0110(2) 0.0154(3) 0.00186(19) -0.0014(2) -0.00107(19)
S51 0.0163(3) 0.0123(2) 0.0097(2) -0.00100(18) -0.00135(18) -0.00135(19)
S52 0.0135(2) 0.0096(2) 0.0103(2) -0.00028(18) -0.00162(18) -0.00095(18)
S53 0.0167(3) 0.0091(2) 0.0164(3) -0.00062(19) 0.0004(2) -0.00067(19)
S54 0.0173(3) 0.0114(2) 0.0097(2) -0.00012(18) -0.00182(19) -0.00104(19)
S55 0.0130(2) 0.0102(2) 0.0101(2) 0.00029(18) -0.00180(18) -0.00034(18)
S56 0.0150(3) 0.0102(2) 0.0152(3) 0.00233(19) -0.00139(19) -0.00052(19)
N1 0.0264(12) 0.0260(12) 0.0175(11) 0.0027(9) -0.0032(9) 0.0028(9)
N2 0.0237(11) 0.0184(10) 0.0164(10) -0.0024(8) -0.0001(8) -0.0012(8)
N3 0.0266(11) 0.0188(10) 0.0138(10) 0.0005(8) 0.0017(8) -0.0043(8)
N4 0.0251(12) 0.0276(12) 0.0161(11) 0.0036(9) -0.0012(9) 0.0045(9)
N5 0.0256(11) 0.0169(10) 0.0171(10) -0.0016(8) 0.0010(8) -0.0024(8)
N6 0.0321(13) 0.0273(12) 0.0166(11) 0.0046(9) 0.0003(9) -0.0120(10)
N7 0.0345(14) 0.0267(12) 0.0176(11) 0.0026(9) 0.0014(9) -0.0114(10)
N8 0.0262(12) 0.0208(11) 0.0149(10) -0.0001(8) -0.0013(8) -0.0034(9)
C1 0.0112(9) 0.0138(10) 0.0113(9) 0.0017(8) -0.0002(7) -0.0019(7)
C2 0.0115(9) 0.0148(10) 0.0100(9) 0.0012(8) -0.0001(7) -0.0002(7)
C3 0.0157(10) 0.0177(11) 0.0098(9) 0.0010(8) -0.0002(8) -0.0010(8)
C4 0.0173(11) 0.0184(11) 0.0126(10) -0.0001(8) -0.0004(8) -0.0010(8)
C5 0.0119(9) 0.0146(10) 0.0095(9) 0.0007(7) 0.0005(7) -0.0010(7)
C6 0.0122(9) 0.0138(10) 0.0117(10) 0.0007(8) -0.0009(7) -0.0009(8)
C7 0.0136(10) 0.0191(11) 0.0095(9) 0.0013(8) 0.0014(7) -0.0035(8)
C8 0.0149(10) 0.0185(11) 0.0122(10) -0.0011(8) 0.0006(8) -0.0005(8)
C9 0.0120(9) 0.0164(10) 0.0093(9) 0.0010(8) 0.0000(7) -0.0024(8)
C10 0.0117(9) 0.0165(10) 0.0106(9) 0.0012(8) -0.0006(7) -0.0026(8)
C11 0.0156(10) 0.0159(10) 0.0101(9) 0.0000(8) -0.0011(7) -0.0037(8)
C12 0.0176(11) 0.0181(11) 0.0135(10) 0.0006(8) -0.0007(8) -0.0047(9)
C13 0.0143(10) 0.0152(10) 0.0103(9) 0.0009(8) 0.0013(7) -0.0036(8)
C14 0.0120(9) 0.0135(10) 0.0100(9) 0.0020(7) -0.0020(7) -0.0020(7)
C15 0.0160(10) 0.0201(11) 0.0109(10) -0.0008(8) 0.0001(8) -0.0025(8)
C16 0.0134(10) 0.0196(11) 0.0112(10) 0.0026(8) -0.0003(8) -0.0019(8)
C20 0.0102(9) 0.0115(9) 0.0097(9) 0.0007(7) 0.0007(7) -0.0018(7)
C21 0.0094(9) 0.0113(9) 0.0125(9) -0.0006(7) 0.0000(7) -0.0003(7)
C22 0.0102(9) 0.0112(9) 0.0109(9) -0.0003(7) 0.0000(7) -0.0012(7)
C23 0.0125(10) 0.0123(10) 0.0141(10) 0.0001(8) 0.0009(8) -0.0009(7)
C24 0.0158(10) 0.0124(10) 0.0127(10) 0.0007(8) 0.0003(8) -0.0015(8)
C25 0.0108(9) 0.0125(9) 0.0086(9) 0.0001(7) -0.0005(7) -0.0019(7)
C26 0.0089(9) 0.0107(9) 0.0118(9) -0.0011(7) 0.0000(7) -0.0010(7)
C27 0.0116(9) 0.0112(9) 0.0104(9) -0.0014(7) -0.0002(7) -0.0017(7)
C28 0.0153(10) 0.0107(9) 0.0151(10) -0.0010(8) 0.0015(8) -0.0018(8)
C29 0.0130(10) 0.0144(10) 0.0137(10) -0.0043(8) 0.0011(8) -0.0002(8)
C30 0.0107(9) 0.0112(9) 0.0102(9) -0.0005(7) -0.0021(7) -0.0007(7)
C31 0.0107(9) 0.0107(9) 0.0091(9) 0.0014(7) -0.0007(7) -0.0021(7)
C32 0.0118(9) 0.0113(9) 0.0098(9) -0.0005(7) -0.0009(7) -0.0007(7)
C33 0.0128(10) 0.0122(10) 0.0146(10) -0.0006(8) 0.0012(8) -0.0007(7)
C34 0.0144(10) 0.0137(10) 0.0119(10) 0.0013(8) 0.0013(8) -0.0019(8)
C35 0.0105(9) 0.0099(9) 0.0106(9) -0.0002(7) 0.0000(7) -0.0007(7)
C36 0.0102(9) 0.0090(9) 0.0119(9) -0.0013(7) -0.0006(7) -0.0009(7)
C37 0.0092(9) 0.0122(9) 0.0110(9) -0.0010(7) -0.0010(7) -0.0006(7)
C38 0.0138(10) 0.0103(9) 0.0125(10) -0.0004(8) 0.0005(7) -0.0020(7)
C39 0.0153(10) 0.0110(10) 0.0157(10) -0.0026(8) -0.0007(8) -0.0003(8)
C40 0.0089(9) 0.0111(9) 0.0109(9) -0.0003(7) 0.0009(7) -0.0009(7)
C41 0.0094(9) 0.0117(9) 0.0111(9) -0.0013(7) 0.0009(7) -0.0002(7)
C42 0.0100(9) 0.0095(9) 0.0117(9) -0.0007(7) 0.0008(7) 0.0002(7)
C43 0.0162(10) 0.0120(10) 0.0140(10) -0.0018(8) 0.0013(8) -0.0029(8)
C44 0.0135(10) 0.0094(9) 0.0135(10) 0.0014(8) -0.0009(8) 0.0004(7)
C45 0.0100(9) 0.0118(9) 0.0092(9) 0.0007(7) 0.0003(7) -0.0012(7)
C46 0.0118(9) 0.0125(9) 0.0091(9) -0.0001(7) 0.0008(7) -0.0003(7)
C47 0.0098(9) 0.0103(9) 0.0113(9) 0.0017(7) 0.0008(7) -0.0004(7)
C48 0.0155(10) 0.0123(10) 0.0131(10) 0.0004(8) -0.0013(8) -0.0013(8)
C49 0.0138(10) 0.0117(9) 0.0140(10) 0.0000(8) 0.0000(8) -0.0018(8)
C50 0.0107(9) 0.0105(9) 0.0085(9) 0.0001(7) -0.0005(7) -0.0001(7)
C51 0.0110(9) 0.0116(9) 0.0111(9) -0.0013(7) 0.0011(7) -0.0008(7)
C52 0.0087(9) 0.0100(9) 0.0116(9) -0.0020(7) 0.0005(7) -0.0003(7)
C53 0.0149(10) 0.0129(10) 0.0146(10) -0.0039(8) 0.0008(8) -0.0020(8)
C54 0.0130(10) 0.0122(10) 0.0142(10) -0.0028(8) -0.0001(8) -0.0002(7)
C55 0.0102(9) 0.0102(9) 0.0097(9) 0.0003(7) -0.0003(7) 0.0002(7)
C56 0.0118(9) 0.0100(9) 0.0104(9) 0.0004(7) 0.0001(7) -0.0016(7)
C57 0.0096(9) 0.0121(9) 0.0098(9) -0.0001(7) -0.0007(7) -0.0007(7)
C58 0.0146(10) 0.0127(10) 0.0115(10) 0.0022(8) -0.0013(8) -0.0010(8)
C59 0.0128(10) 0.0121(10) 0.0142(10) -0.0002(8) -0.0019(8) -0.0011(7)

loop_
_atom_type_symbol
_atom_type_description
_atom_type_scat_dispersion_real
_atom_type_scat_dispersion_imag
_atom_type_scat_source
C C 0.0015 0.0009 'International Tables Vol C Tables 4.2.6.8 and 6.1.1.4'
H H 0.0000 0.0000 'International Tables Vol C Tables 4.2.6.8 and 6.1.1.4'
N N 0.0030 0.0019 'International Tables Vol C Tables 4.2.6.8 and 6.1.1.4'
S S 0.0826 0.0763 'International Tables Vol C Tables 4.2.6.8 and 6.1.1.4'
Cu Cu 0.3240 0.8257 'International Tables Vol C Tables 4.2.6.8 and 6.1.1.4'

loop_
_geom_angle_atom_site_label_1
_geom_angle_atom_site_label_2
_geom_angle_atom_site_label_3
_geom_angle
S3 Cu1 S2 179.20(3)
S3 Cu1 S1 86.93(3)
S2 Cu1 S1 92.54(3)
S3 Cu1 S4 92.76(3)
S2 Cu1 S4 87.77(2)
S1 Cu1 S4 179.66(3)
S5 Cu2 S8 179.30(3)
S5 Cu2 S6 92.60(3)
S8 Cu2 S6 86.99(3)
S5 Cu2 S7 87.70(3)
S8 Cu2 S7 92.72(3)
S6 Cu2 S7 179.60(3)
C2 S1 Cu1 102.34(8)
C1 S2 Cu1 102.29(9)
C5 S3 Cu1 102.18(9)
C6 S4 Cu1 101.90(8)
C9 S5 Cu2 102.26(9)
C10 S6 Cu2 102.31(8)
C13 S7 Cu2 102.02(8)
C14 S8 Cu2 102.18(9)
C21 S21 C20 94.82(11)
C20 S22 C22 95.06(11)
C24 S23 C23 93.55(12)
C25 S24 C26 94.89(11)
C25 S25 C27 94.76(11)
C28 S26 C29 94.08(12)
C31 S31 C30 95.01(11)
C32 S32 C30 94.94(11)
C34 S33 C33 92.84(12)
C36 S34 C35 94.95(11)
C37 S35 C35 94.91(11)
C38 S36 C39 93.15(12)
C40 S41 C41 95.01(11)
C42 S42 C40 95.00(11)
C44 S43 C43 94.14(12)
C45 S44 C46 95.19(11)
C47 S45 C45 94.84(11)
C48 S46 C49 93.64(12)
C51 S51 C50 94.58(11)
C52 S52 C50 94.61(11)
C54 S53 C53 93.20(12)
C56 S54 C55 94.58(11)
C57 S55 C55 94.76(11)
C58 S56 C59 92.87(12)
C2 C1 C3 121.6(2)
C2 C1 S2 121.51(19)
C3 C1 S2 116.87(18)
C1 C2 C4 121.9(2)
C1 C2 S1 121.24(18)
C4 C2 S1 116.79(19)
N2 C3 C1 178.1(3)
N1 C4 C2 178.1(3)
C6 C5 C7 121.8(2)
C6 C5 S3 121.57(19)
C7 C5 S3 116.61(18)
C5 C6 C8 121.4(2)
C5 C6 S4 121.48(18)
C8 C6 S4 117.05(19)
N3 C7 C5 178.2(3)
N4 C8 C6 178.1(3)
C10 C9 C11 121.8(2)
C10 C9 S5 121.5(2)
C11 C9 S5 116.76(18)
C9 C10 C12 122.1(2)
C9 C10 S6 121.27(19)
C12 C10 S6 116.62(19)
N5 C11 C9 178.1(3)
N6 C12 C10 178.1(3)
C14 C13 C15 121.2(2)
C14 C13 S7 121.43(19)
C15 C13 S7 117.38(19)
C13 C14 C16 121.8(2)
C13 C14 S8 121.56(19)
C16 C14 S8 116.64(18)
N7 C15 C13 178.0(3)
N8 C16 C14 178.6(3)
C25 C20 S22 122.58(18)
C25 C20 S21 119.91(18)
S22 C20 S21 117.49(13)
C23 C21 C22 112.5(2)
C23 C21 S21 130.74(19)
C22 C21 S21 116.73(17)
C24 C22 C21 113.2(2)
C24 C22 S22 131.01(19)
C21 C22 S22 115.79(17)
C21 C23 S23 110.35(18)
C21 C23 H23 129(2)
S23 C23 H23 120(2)
C22 C24 S23 110.37(19)
C22 C24 H24 131(3)
S23 C24 H24 118(3)
C20 C25 S25 122.14(18)
C20 C25 S24 120.11(18)
S25 C25 S24 117.74(13)
C28 C26 C27 113.4(2)
C28 C26 S24 130.57(19)
C27 C26 S24 116.00(17)
C29 C27 C26 112.6(2)
C29 C27 S25 130.83(19)
C26 C27 S25 116.58(17)
C26 C28 S26 109.85(18)
C26 C28 H28 127(2)
S26 C28 H28 123(2)
C27 C29 S26 110.04(18)
C27 C29 H29 127(3)
S26 C29 H29 123(3)
C35 C30 S32 123.09(18)
C35 C30 S31 120.29(18)
S32 C30 S31 116.60(13)
C33 C31 C32 113.1(2)
C33 C31 S31 130.57(19)
C32 C31 S31 116.37(17)
C34 C32 C31 112.4(2)
C34 C32 S32 130.88(19)
C31 C32 S32 116.70(17)
C31 C33 S33 110.76(18)
C31 C33 H33 126(3)
S33 C33 H33 123(3)
C32 C34 S33 110.92(18)
C32 C34 H34 129(3)
S33 C34 H34 120(3)
C30 C35 S35 122.89(18)
C30 C35 S34 120.49(18)
S35 C35 S34 116.59(13)
C38 C36 C37 113.0(2)
C38 C36 S34 130.27(19)
C37 C36 S34 116.70(17)
C39 C37 C36 112.7(2)
C39 C37 S35 130.59(19)
C36 C37 S35 116.72(17)
C36 C38 S36 110.61(18)
C36 C38 H38 135(3)
S36 C38 H38 115(3)
C37 C39 S36 110.51(19)
C37 C39 H39 129(3)
S36 C39 H39 120(3)
C45 C40 S41 122.42(18)
C45 C40 S42 120.18(18)
S41 C40 S42 117.39(13)
C43 C41 C42 112.4(2)
C43 C41 S41 130.92(19)
C42 C41 S41 116.64(17)
C44 C42 C41 113.5(2)
C44 C42 S42 130.52(19)
C41 C42 S42 115.95(17)
C41 C43 S43 110.14(18)
C41 C43 H43 123(2)
S43 C43 H43 127(2)
C42 C44 S43 109.75(18)
C42 C44 H44 129(3)
S43 C44 H44 121(2)
C40 C45 S44 122.45(18)
C40 C45 S45 120.07(17)
S44 C45 S45 117.46(13)
C48 C46 C47 112.8(2)
C48 C46 S44 131.29(19)
C47 C46 S44 115.90(17)
C49 C47 C46 112.7(2)
C49 C47 S45 130.79(19)
C46 C47 S45 116.52(17)
C46 C48 S46 110.59(19)
C46 C48 H48 131(3)
S46 C48 H48 118(3)
C47 C49 S46 110.29(18)
C47 C49 H49 128(2)
S46 C49 H49 122(2)
C55 C50 S51 122.82(18)
C55 C50 S52 120.13(18)
S51 C50 S52 117.03(13)
C53 C51 C52 112.8(2)
C53 C51 S51 130.47(19)
C52 C51 S51 116.72(17)
C54 C52 C51 112.9(2)
C54 C52 S52 130.15(19)
C51 C52 S52 116.92(17)
C51 C53 S53 110.45(18)
C51 C53 H53 130(3)
S53 C53 H53 119(3)
C52 C54 S53 110.60(18)
C52 C54 H54 131(2)
S53 C54 H54 119(2)
C50 C55 S55 120.22(17)
C50 C55 S54 122.96(18)
S55 C55 S54 116.78(13)
C58 C56 C57 112.7(2)
C58 C56 S54 130.58(19)
C57 C56 S54 116.73(17)
C59 C57 C56 113.0(2)
C59 C57 S55 130.32(19)
C56 C57 S55 116.66(17)
C56 C58 S56 110.77(18)
C56 C58 H58 127(2)
S56 C58 H58 122(2)
C57 C59 S56 110.67(18)
C57 C59 H59 128(2)
S56 C59 H59 122(2)

loop_
_geom_bond_atom_site_label_1
_geom_bond_atom_site_label_2
_geom_bond_distance
Cu1 S3 2.1843(7)
Cu1 S2 2.1859(7)
Cu1 S1 2.1883(7)
Cu1 S4 2.1913(7)
Cu2 S5 2.1848(7)
Cu2 S8 2.1852(7)
Cu2 S6 2.1858(7)
Cu2 S7 2.1903(7)
S1 C2 1.733(3)
S2 C1 1.733(2)
S3 C5 1.730(2)
S4 C6 1.733(3)
S5 C9 1.733(2)
S6 C10 1.733(3)
S7 C13 1.732(3)
S8 C14 1.729(2)
S21 C21 1.725(2)
S21 C20 1.729(2)
S22 C20 1.726(2)
S22 C22 1.734(2)
S23 C24 1.703(3)
S23 C23 1.708(3)
S24 C25 1.730(2)
S24 C26 1.734(2)
S25 C25 1.726(2)
S25 C27 1.732(2)
S26 C28 1.698(3)
S26 C29 1.704(3)
S31 C31 1.742(2)
S31 C30 1.756(2)
S32 C32 1.743(2)
S32 C30 1.749(2)
S33 C34 1.710(3)
S33 C33 1.710(3)
S34 C36 1.737(2)
S34 C35 1.759(2)
S35 C37 1.741(2)
S35 C35 1.754(2)
S36 C38 1.707(2)
S36 C39 1.712(3)
S41 C40 1.725(2)
S41 C41 1.730(2)
S42 C42 1.734(2)
S42 C40 1.735(2)
S43 C44 1.696(3)
S43 C43 1.702(3)
S44 C45 1.724(2)
S44 C46 1.730(2)
S45 C47 1.728(2)
S45 C45 1.731(2)
S46 C48 1.700(3)
S46 C49 1.705(2)
S51 C51 1.743(2)
S51 C50 1.752(2)
S52 C52 1.736(2)
S52 C50 1.757(2)
S53 C54 1.706(3)
S53 C53 1.713(3)
S54 C56 1.744(2)
S54 C55 1.754(2)
S55 C57 1.741(2)
S55 C55 1.752(2)
S56 C58 1.708(3)
S56 C59 1.714(2)
N1 C4 1.148(3)
N2 C3 1.144(4)
N3 C7 1.149(4)
N4 C8 1.147(3)
N5 C11 1.151(3)
N6 C12 1.143(4)
N7 C15 1.149(4)
N8 C16 1.146(4)
C1 C2 1.356(3)
C1 C3 1.430(4)
C2 C4 1.429(3)
C5 C6 1.356(3)
C5 C7 1.426(4)
C6 C8 1.429(3)
C9 C10 1.356(3)
C9 C11 1.427(3)
C10 C12 1.430(3)
C13 C14 1.358(3)
C13 C15 1.428(3)
C14 C16 1.432(4)
C20 C25 1.385(3)
C21 C23 1.369(3)
C21 C22 1.424(3)
C22 C24 1.364(3)
C23 H23 0.89(4)
C24 H24 0.92(4)
C26 C28 1.364(3)
C26 C27 1.422(3)
C27 C29 1.367(3)
C28 H28 1.01(4)
C29 H29 0.97(5)
C30 C35 1.350(3)
C31 C33 1.358(3)
C31 C32 1.425(3)
C32 C34 1.363(3)
C33 H33 0.97(4)
C34 H34 0.94(4)
C36 C38 1.359(3)
C36 C37 1.425(3)
C37 C39 1.363(3)
C38 H38 0.85(5)
C39 H39 0.89(5)
C40 C45 1.380(3)
C41 C43 1.365(3)
C41 C42 1.422(3)
C42 C44 1.364(3)
C43 H43 0.95(4)
C44 H44 0.95(4)
C46 C48 1.365(3)
C46 C47 1.425(3)
C47 C49 1.370(3)
C48 H48 0.89(4)
C49 H49 0.94(4)
C50 C55 1.359(3)
C51 C53 1.366(3)
C51 C52 1.423(3)
C52 C54 1.366(3)
C53 H53 0.87(4)
C54 H54 0.94(4)
C56 C58 1.367(3)
C56 C57 1.421(3)
C57 C59 1.360(3)
C58 H58 1.01(4)
C59 H59 0.92(4)
